data_7044571
loop_
_publ_author_name
'Zhang, Yanpeng'
'Mei, Tao'
'Yang, Dawei'
'Zhang, Yixin'
'Wang, Baomin'
'Qu, Jingping'

_publ_section_title
;
 Synthesis and reactivity of thiolate-bridged multi-iron complexes
 supported by cyclic (alkyl)(amino)carbene
;
_journal_name_full 'Dalton Trans.'
_journal_paper_doi 10.1039/C7DT03353B
_journal_year 2017
_chemical_formula_sum 'C44 H72 Br2 Cl4 Fe2 N2 S2'
_chemical_formula_weight 1106.48
_chemical_name_systematic
; 
 ? 
;
_space_group_IT_number 61
_symmetry_cell_setting Orthorhombic'
_symmetry_space_group_name_Hall '-P 2ac 2ab'
_symmetry_space_group_name_H-M 'P b c a'
_atom_sites_solution_hydrogens geom
_atom_sites_solution_primary direct
_atom_sites_solution_secondary difmap
_audit_creation_method SHELXL-97
_audit_update_record
;
2017-08-22 deposited with the CCDC.
2017-10-17 downloaded from the CCDC.
;
_cell_angle_alpha 90.00
_cell_angle_beta 90.00
_cell_angle_gamma 90.00
_cell_formula_units_Z 4
_cell_length_a 10.487(4)
_cell_length_b 18.279(6)
_cell_length_c 28.035(10)
_cell_measurement_reflns_used 9911
_cell_measurement_temperature 300(2)
_cell_measurement_theta_max 21.3851
_cell_measurement_theta_min 2.3439
_cell_volume 5374(3)
_computing_structure_refinement 'SHELXL-97 (Sheldrick, 1997)'
_computing_structure_solution 'SHELXS-97 (Sheldrick, 1990)'
_diffrn_ambient_temperature 300(2)
_diffrn_measured_fraction_theta_full 1.000
_diffrn_measured_fraction_theta_max 1.000
_diffrn_measurement_device_type 'Bruker APEX-II CCD'
_diffrn_radiation_monochromator graphite
_diffrn_radiation_source 'fine-focus sealed tube'
_diffrn_radiation_type MoK\a
_diffrn_radiation_wavelength 0.71073
_diffrn_reflns_av_R_equivalents 0.1075
_diffrn_reflns_av_sigmaI/netI 0.0429
_diffrn_reflns_limit_h_max 12
_diffrn_reflns_limit_h_min -12
_diffrn_reflns_limit_k_max 21
_diffrn_reflns_limit_k_min -21
_diffrn_reflns_limit_l_max 33
_diffrn_reflns_limit_l_min -33
_diffrn_reflns_number 73129
_diffrn_reflns_theta_full 25.00
_diffrn_reflns_theta_max 25.00
_diffrn_reflns_theta_min 2.34
_exptl_absorpt_coefficient_mu 2.333
_exptl_crystal_density_diffrn 1.367
_exptl_crystal_density_method 'not measured'
_exptl_crystal_description BLOCK
_exptl_crystal_F_000 2288
_refine_diff_density_max 1.259
_refine_diff_density_min -0.861
_refine_diff_density_rms 0.103
_refine_ls_extinction_method none
_refine_ls_goodness_of_fit_ref 1.047
_refine_ls_hydrogen_treatment mixed
_refine_ls_matrix_type full
_refine_ls_number_parameters 253
_refine_ls_number_reflns 4726
_refine_ls_number_restraints 0
_refine_ls_restrained_S_all 1.047
_refine_ls_R_factor_all 0.1171
_refine_ls_R_factor_gt 0.0704
_refine_ls_shift/su_max 0.001
_refine_ls_shift/su_mean 0.000
_refine_ls_structure_factor_coef Fsqd
_refine_ls_weighting_details 'calc w=1/[\s^2^(Fo^2^)+(0.1112P)^2^+15.0861P] where P=(Fo^2^+2Fc^2^)/3'
_refine_ls_weighting_scheme calc
_refine_ls_wR_factor_gt 0.1950
_refine_ls_wR_factor_ref 0.2143
_reflns_number_gt 3058
_reflns_number_total 4726
_reflns_threshold_expression >2sigma(I)
_cod_data_source_file c7dt03353b2.cif
_cod_data_source_block 1_CCDC1
_cod_original_sg_symbol_H-M Pbca
_cod_database_code 7044571

loop_
_symmetry_equiv_pos_as_xyz
'x, y, z'
'-x+1/2, -y, z+1/2'
'-x, y+1/2, -z+1/2'
'x+1/2, -y+1/2, -z'
'-x, -y, -z'
'x-1/2, y, -z-1/2'
'x, -y-1/2, z-1/2'
'-x-1/2, y-1/2, z'

loop_
_atom_site_label
_atom_site_type_symbol
_atom_site_fract_x
_atom_site_fract_y
_atom_site_fract_z
_atom_site_U_iso_or_equiv
_atom_site_adp_type
_atom_site_occupancy
_atom_site_symmetry_multiplicity
_atom_site_calc_flag
_atom_site_refinement_flags
Fe1 Fe 0.07978(9) 0.01148(5) 0.54735(3) 0.0407(3) Uani 1 1 d .
Br1 Br 0.07319(9) -0.09616(4) 0.59630(3) 0.0657(3) Uani 1 1 d .
S1 S -0.14468(17) 0.02324(9) 0.53109(6) 0.0442(4) Uani 1 1 d .
N1 N 0.2205(5) 0.1182(3) 0.61306(18) 0.0395(12) Uani 1 1 d .
C1 C 0.1713(6) 0.1047(3) 0.5712(2) 0.0392(15) Uani 1 1 d .
C6 C 0.2803(8) 0.1939(4) 0.6206(3) 0.056(2) Uani 1 1 d .
C9 C 0.2255(7) 0.0623(3) 0.6501(2) 0.0423(16) Uani 1 1 d .
C2 C 0.1956(8) 0.1726(4) 0.5400(2) 0.0545(19) Uani 1 1 d .
C11 C 0.0057(8) 0.1046(4) 0.6813(3) 0.059(2) Uani 1 1 d .
H11A H 0.0174 0.1426 0.6571 0.071 Uiso 1 1 calc R
C10 C 0.1251(8) 0.0571(4) 0.6824(2) 0.0510(18) Uani 1 1 d .
C18 C 0.4336(7) 0.0120(5) 0.6132(3) 0.065(2) Uani 1 1 d .
H18A H 0.4242 0.0559 0.5934 0.078 Uiso 1 1 calc R
C17 C 0.3263(7) 0.0129(4) 0.6498(3) 0.0544(19) Uani 1 1 d .
C5 C 0.2417(10) 0.2301(4) 0.5743(3) 0.083(3) Uani 1 1 d .
H5A H 0.1745 0.2654 0.5801 0.100 Uiso 1 1 calc R
H5B H 0.3141 0.2558 0.5607 0.100 Uiso 1 1 calc R
C16 C 0.3293(10) -0.0398(4) 0.6857(3) 0.073(3) Uani 1 1 d .
H16A H 0.3981 -0.0718 0.6872 0.088 Uiso 1 1 calc R
C8 C 0.2270(12) 0.2311(5) 0.6639(4) 0.104(4) Uani 1 1 d .
H8A H 0.2548 0.2057 0.6920 0.156 Uiso 1 1 calc R
H8B H 0.1356 0.2306 0.6625 0.156 Uiso 1 1 calc R
H8C H 0.2566 0.2808 0.6650 0.156 Uiso 1 1 calc R
C19 C 0.5676(8) 0.0148(6) 0.6360(4) 0.099(3) Uani 1 1 d .
H19A H 0.5736 0.0568 0.6565 0.148 Uiso 1 1 calc R
H19B H 0.6309 0.0182 0.6114 0.148 Uiso 1 1 calc R
H19C H 0.5815 -0.0288 0.6544 0.148 Uiso 1 1 calc R
C14 C 0.1339(10) 0.0029(5) 0.7177(3) 0.073(2) Uani 1 1 d .
H14A H 0.0708 -0.0003 0.7409 0.087 Uiso 1 1 calc R
C4 C 0.0781(10) 0.1973(5) 0.5140(4) 0.098(4) Uani 1 1 d .
H4A H 0.0507 0.1596 0.4926 0.147 Uiso 1 1 calc R
H4B H 0.0968 0.2409 0.4963 0.147 Uiso 1 1 calc R
H4C H 0.0116 0.2073 0.5367 0.147 Uiso 1 1 calc R
C15 C 0.2351(11) -0.0458(5) 0.7184(3) 0.084(3) Uani 1 1 d .
H15A H 0.2383 -0.0825 0.7414 0.100 Uiso 1 1 calc R
C20 C 0.4229(10) -0.0538(6) 0.5805(4) 0.096(3) Uani 1 1 d .
H20A H 0.4913 -0.0529 0.5577 0.144 Uiso 1 1 calc R
H20B H 0.3428 -0.0522 0.5639 0.144 Uiso 1 1 calc R
H20C H 0.4278 -0.0978 0.5990 0.144 Uiso 1 1 calc R
C7 C 0.4210(10) 0.1903(5) 0.6272(5) 0.108(4) Uani 1 1 d .
H7A H 0.4590 0.1668 0.6000 0.162 Uiso 1 1 calc R
H7B H 0.4401 0.1628 0.6554 0.162 Uiso 1 1 calc R
H7C H 0.4545 0.2389 0.6303 0.162 Uiso 1 1 calc R
C12 C -0.1106(8) 0.0599(6) 0.6682(3) 0.082(3) Uani 1 1 d .
H12A H -0.1844 0.0910 0.6677 0.123 Uiso 1 1 calc R
H12B H -0.1226 0.0218 0.6913 0.123 Uiso 1 1 calc R
H12C H -0.0987 0.0387 0.6372 0.123 Uiso 1 1 calc R
C13 C -0.0185(11) 0.1421(6) 0.7297(3) 0.097(3) Uani 1 1 d .
H13A H 0.0549 0.1705 0.7384 0.145 Uiso 1 1 calc R
H13B H -0.0338 0.1056 0.7536 0.145 Uiso 1 1 calc R
H13C H -0.0915 0.1735 0.7272 0.145 Uiso 1 1 calc R
C3 C 0.3019(12) 0.1514(6) 0.5037(4) 0.109(4) Uani 1 1 d .
H3A H 0.3766 0.1359 0.5207 0.163 Uiso 1 1 calc R
H3B H 0.3223 0.1930 0.4842 0.163 Uiso 1 1 calc R
H3C H 0.2721 0.1122 0.4837 0.163 Uiso 1 1 calc R
Cl2 Cl 0.1400(7) 0.1953(4) 0.2975(2) 0.239(3) Uani 1 1 d .
Cl1 Cl 0.3312(10) 0.2195(5) 0.3705(3) 0.340(6) Uani 1 1 d .
C21 C -0.2184(10) 0.1113(5) 0.5299(3) 0.088(3) Uani 1 1 d .
H21A H -0.2440 0.1247 0.5616 0.132 Uiso 1 1 calc R
H21B H -0.2919 0.1099 0.5095 0.132 Uiso 1 1 calc R
H21C H -0.1589 0.1468 0.5179 0.132 Uiso 1 1 calc R
C22 C 0.2166(19) 0.1688(9) 0.3474(8) 0.197(9) Uani 1 1 d .
H22B H 0.2525 0.1209 0.3412 0.237 Uiso 1 1 calc R
H22A H 0.1524 0.1625 0.3720 0.237 Uiso 1 1 calc R

loop_
_atom_site_aniso_label
_atom_site_aniso_U_11
_atom_site_aniso_U_22
_atom_site_aniso_U_33
_atom_site_aniso_U_23
_atom_site_aniso_U_13
_atom_site_aniso_U_12
Fe1 0.0529(6) 0.0308(5) 0.0385(5) -0.0003(4) -0.0092(4) -0.0053(4)
Br1 0.0907(7) 0.0408(4) 0.0655(5) 0.0083(3) -0.0152(4) -0.0032(4)
S1 0.0460(10) 0.0507(10) 0.0359(8) -0.0081(7) -0.0020(7) 0.0018(8)
N1 0.049(3) 0.032(3) 0.038(3) -0.001(2) -0.007(2) -0.008(2)
C1 0.041(4) 0.036(3) 0.041(4) 0.003(3) -0.004(3) -0.003(3)
C6 0.072(5) 0.036(4) 0.059(5) -0.001(3) -0.016(4) -0.019(3)
C9 0.052(4) 0.036(3) 0.039(3) -0.001(3) -0.015(3) -0.008(3)
C2 0.080(5) 0.035(4) 0.049(4) 0.008(3) -0.014(4) -0.018(4)
C11 0.061(5) 0.070(5) 0.046(4) -0.007(4) 0.005(4) -0.003(4)
C10 0.070(5) 0.047(4) 0.036(4) 0.003(3) -0.008(4) -0.010(4)
C18 0.048(5) 0.064(5) 0.083(6) 0.002(4) -0.008(4) 0.003(4)
C17 0.055(5) 0.055(4) 0.054(4) -0.005(4) -0.013(4) -0.007(4)
C5 0.124(8) 0.042(4) 0.083(6) 0.012(4) -0.044(6) -0.032(5)
C16 0.082(6) 0.055(5) 0.083(6) 0.018(5) -0.032(5) -0.001(4)
C8 0.146(10) 0.057(5) 0.108(8) -0.030(5) 0.002(7) -0.034(6)
C19 0.047(5) 0.123(9) 0.127(9) 0.008(7) -0.014(5) 0.004(5)
C14 0.096(7) 0.082(6) 0.040(4) 0.014(4) -0.001(4) -0.017(5)
C4 0.124(9) 0.057(5) 0.113(8) 0.036(5) -0.067(7) -0.020(5)
C15 0.115(8) 0.069(6) 0.067(6) 0.032(5) -0.031(6) -0.007(6)
C20 0.095(8) 0.097(8) 0.096(7) -0.030(6) -0.011(6) 0.017(6)
C7 0.096(8) 0.065(6) 0.162(11) 0.014(7) -0.059(8) -0.030(6)
C12 0.057(5) 0.127(8) 0.061(5) -0.005(5) 0.000(4) -0.010(5)
C13 0.108(8) 0.113(8) 0.070(6) -0.031(6) 0.014(6) 0.005(7)
C3 0.146(10) 0.084(7) 0.097(7) 0.010(6) 0.047(7) -0.037(7)
Cl2 0.336(9) 0.225(6) 0.156(4) 0.003(4) 0.055(5) 0.139(6)
Cl1 0.371(12) 0.355(11) 0.294(9) 0.157(8) -0.085(9) -0.194(10)
C21 0.108(8) 0.078(6) 0.079(6) -0.007(5) -0.001(6) 0.025(6)
C22 0.181(17) 0.131(13) 0.28(2) 0.089(15) 0.021(17) 0.036(13)

loop_
_atom_type_symbol
_atom_type_description
_atom_type_scat_dispersion_real
_atom_type_scat_dispersion_imag
_atom_type_scat_source
C C 0.0033 0.0016 'International Tables Vol C Tables 4.2.6.8 and 6.1.1.4'
H H 0.0000 0.0000 'International Tables Vol C Tables 4.2.6.8 and 6.1.1.4'
N N 0.0061 0.0033 'International Tables Vol C Tables 4.2.6.8 and 6.1.1.4'
S S 0.1246 0.1234 'International Tables Vol C Tables 4.2.6.8 and 6.1.1.4'
Cl Cl 0.1484 0.1585 'International Tables Vol C Tables 4.2.6.8 and 6.1.1.4'
Fe Fe 0.3463 0.8444 'International Tables Vol C Tables 4.2.6.8 and 6.1.1.4'
Br Br -0.2901 2.4595 'International Tables Vol C Tables 4.2.6.8 and 6.1.1.4'

loop_
_geom_angle_atom_site_label_1
_geom_angle_atom_site_label_2
_geom_angle_atom_site_label_3
_geom_angle
_geom_angle_site_symmetry_1
_geom_angle_site_symmetry_3
C1 Fe1 S1 112.63(19) . 5_556
C1 Fe1 Br1 120.26(18) . .
S1 Fe1 Br1 108.48(6) 5_556 .
C1 Fe1 S1 116.24(19) . .
S1 Fe1 S1 97.36(7) 5_556 .
Br1 Fe1 S1 98.82(6) . .
C21 S1 Fe1 110.2(3) . 5_556
C21 S1 Fe1 120.5(4) . .
Fe1 S1 Fe1 82.64(7) 5_556 .
C1 N1 C9 121.4(5) . .
C1 N1 C6 117.1(5) . .
C9 N1 C6 121.3(5) . .
N1 C1 C2 107.0(5) . .
N1 C1 Fe1 129.1(4) . .
C2 C1 Fe1 123.8(4) . .
C7 C6 C8 106.8(8) . .
C7 C6 C5 113.0(8) . .
C8 C6 C5 113.4(8) . .
C7 C6 N1 112.4(7) . .
C8 C6 N1 111.6(6) . .
C5 C6 N1 99.7(5) . .
C10 C9 C17 122.4(6) . .
C10 C9 N1 119.0(6) . .
C17 C9 N1 118.5(6) . .
C4 C2 C5 111.3(7) . .
C4 C2 C1 112.5(6) . .
C5 C2 C1 104.7(5) . .
C4 C2 C3 110.2(8) . .
C5 C2 C3 111.2(8) . .
C1 C2 C3 106.8(6) . .
C12 C11 C10 111.1(7) . .
C12 C11 C13 108.8(7) . .
C10 C11 C13 111.8(7) . .
C9 C10 C14 117.2(7) . .
C9 C10 C11 124.7(6) . .
C14 C10 C11 118.1(7) . .
C20 C18 C17 111.2(7) . .
C20 C18 C19 110.1(8) . .
C17 C18 C19 113.1(8) . .
C16 C17 C9 117.4(8) . .
C16 C17 C18 117.6(8) . .
C9 C17 C18 125.0(7) . .
C2 C5 C6 109.2(6) . .
C15 C16 C17 122.0(9) . .
C10 C14 C15 121.0(8) . .
C16 C15 C14 119.8(8) . .
Cl2 C22 Cl1 120.8(10) . .

loop_
_geom_bond_atom_site_label_1
_geom_bond_atom_site_label_2
_geom_bond_distance
_geom_bond_site_symmetry_2
Fe1 C1 2.067(6) .
Fe1 S1 2.388(2) 5_556
Fe1 Br1 2.4000(13) .
Fe1 S1 2.407(2) .
S1 C21 1.787(9) .
S1 Fe1 2.388(2) 5_556
N1 C1 1.305(8) .
N1 C9 1.459(8) .
N1 C6 1.534(8) .
C1 C2 1.541(9) .
C6 C7 1.488(12) .
C6 C8 1.500(12) .
C6 C5 1.512(11) .
C9 C10 1.392(10) .
C9 C17 1.390(10) .
C2 C4 1.501(11) .
C2 C5 1.505(10) .
C2 C3 1.558(13) .
C11 C12 1.514(12) .
C11 C10 1.524(11) .
C11 C13 1.540(11) .
C10 C14 1.402(10) .
C18 C20 1.517(12) .
C18 C17 1.522(11) .
C18 C19 1.545(12) .
C17 C16 1.394(11) .
C16 C15 1.353(13) .
C14 C15 1.387(13) .
Cl2 C22 1.685(19) .
Cl1 C22 1.65(2) .
